data_7113324
loop_
_publ_author_name
'Javier Ruiz'
'Marta P. Gonzalo'
'Marilin Vivanco'
Santiago
Garcia-Grand

_publ_section_title
;
 Synthesis and derivatization of highly-functionalized ?5-phospholes
;
_journal_name_full Chem.Commun.
_journal_page_first 5597
_journal_paper_doi 10.1039/C4CC02089H
_journal_volume 50
_journal_year 2014
_chemical_absolute_configuration ad
_chemical_formula_moiety 'C36 H37 N O4 P2, C4 H8 O'
_chemical_formula_sum 'C40 H45 N O5 P2'
_chemical_formula_weight 681.71
_chemical_name_systematic
;
?
;
_space_group_IT_number 14
_symmetry_cell_setting monoclinic
_symmetry_space_group_name_Hall '-P 2ybc'
_symmetry_space_group_name_H-M 'P 1 21/c 1'
_atom_sites_solution_hydrogens geom
_atom_sites_solution_primary direct
_atom_sites_solution_secondary difmap
_audit_creation_method SHELXL-97
_cell_angle_alpha 90.00
_cell_angle_beta 114.518(3)
_cell_angle_gamma 90.00
_cell_formula_units_Z 4
_cell_length_a 17.4539(10)
_cell_length_b 11.1081(5)
_cell_length_c 20.2140(9)
_cell_measurement_reflns_used 6789
_cell_measurement_temperature 293(1)
_cell_measurement_theta_max 69.48
_cell_measurement_theta_min 3.74
_cell_volume 3565.7(3)
_computing_cell_refinement 'HKL Scalepack (Otwinowski & Minor 1997)'
_computing_data_collection 'Collect (Nonius BV, 1997-2000)'
_computing_data_reduction 'HKL Denzo and Scalepack (Otwinowski & Minor 1997)'
_computing_structure_refinement 'SHELXL-97 (Sheldrick, 1997)'
_diffrn_ambient_temperature 293(1)
_diffrn_measured_fraction_theta_full 0.997
_diffrn_measured_fraction_theta_max 0.943
_diffrn_measurement_device '95mm CCD camera on \k-goniostat'
_diffrn_measurement_device_type KappaCCD
_diffrn_measurement_method CCD
_diffrn_orient_matrix_type 'by Nonius Collect from scalepack cell'
_diffrn_orient_matrix_UB_11 0.0581595
_diffrn_orient_matrix_UB_12 -0.0311037
_diffrn_orient_matrix_UB_13 0.0290628
_diffrn_orient_matrix_UB_21 -0.0027442
_diffrn_orient_matrix_UB_22 0.0302612
_diffrn_orient_matrix_UB_23 0.0455588
_diffrn_orient_matrix_UB_31 -0.0239876
_diffrn_orient_matrix_UB_32 -0.0788747
_diffrn_orient_matrix_UB_33 0.0060185
_diffrn_radiation_monochromator graphite
_diffrn_radiation_type CuK\a
_diffrn_radiation_wavelength 1.5418
_diffrn_reflns_av_R_equivalents 0.0000
_diffrn_reflns_av_sigmaI/netI 0.0659
_diffrn_reflns_limit_h_max 18
_diffrn_reflns_limit_h_min -21
_diffrn_reflns_limit_k_max 13
_diffrn_reflns_limit_k_min 0
_diffrn_reflns_limit_l_max 24
_diffrn_reflns_limit_l_min 0
_diffrn_reflns_number 6644
_diffrn_reflns_theta_full 67.50
_diffrn_reflns_theta_max 72.20
_diffrn_reflns_theta_min 2.78
_exptl_absorpt_coefficient_mu 1.467
_exptl_absorpt_correction_T_max 0.906
_exptl_absorpt_correction_T_min 0.793
_exptl_absorpt_correction_type refdelf
_exptl_absorpt_process_details
;
Parkin S,Moezzi B & Hope H, (1995) J. Appl. Cryst. 28, 53-56
Cubic fit to sin(theta)/lambda - 24 parameters
;
_exptl_crystal_colour Colourless
_exptl_crystal_density_diffrn 1.270
_exptl_crystal_density_method 'not measured'
_exptl_crystal_description Prismatic
_exptl_crystal_F_000 1448
_exptl_crystal_size_max 0.15
_exptl_crystal_size_mid 0.15
_exptl_crystal_size_min 0.05
_refine_diff_density_max 0.488
_refine_diff_density_min -0.553
_refine_diff_density_rms 0.114
_refine_ls_abs_structure_details
;
Absolute Configuration of C3 = R
;
_refine_ls_extinction_method none
_refine_ls_goodness_of_fit_ref 1.112
_refine_ls_hydrogen_treatment mixed
_refine_ls_matrix_type full
_refine_ls_number_parameters 545
_refine_ls_number_reflns 6644
_refine_ls_number_restraints 0
_refine_ls_restrained_S_all 1.112
_refine_ls_R_factor_all 0.0878
_refine_ls_R_factor_gt 0.0570
_refine_ls_shift/su_max 0.000
_refine_ls_shift/su_mean 0.000
_refine_ls_structure_factor_coef Fsqd
_refine_ls_weighting_details 'calc w=1/[\s^2^(Fo^2^)+(0.1027P)^2^+0.8590P] where P=(Fo^2^+2Fc^2^)/3'
_refine_ls_weighting_scheme calc
_refine_ls_wR_factor_gt 0.1565
_refine_ls_wR_factor_ref 0.1989
_reflns_number_gt 4547
_reflns_number_total 6644
_reflns_threshold_expression >2sigma(I)
_cod_data_source_file c4cc02089h2.cif
_cod_data_source_block 5
_cod_original_sg_symbol_H-M P21/c
_cod_database_code 7113324

loop_
_symmetry_equiv_pos_as_xyz
'x, y, z'
'-x, y+1/2, -z+1/2'
'-x, -y, -z'
'x, -y-1/2, z-1/2'

loop_
_atom_site_label
_atom_site_type_symbol
_atom_site_fract_x
_atom_site_fract_y
_atom_site_fract_z
_atom_site_U_iso_or_equiv
_atom_site_adp_type
_atom_site_occupancy
_atom_site_symmetry_multiplicity
_atom_site_calc_flag
_atom_site_refinement_flags
P1 P 0.17731(5) 0.72839(8) 0.06499(5) 0.0370(2) Uani 1 1 d .
P2 P 0.33105(5) 0.55764(7) 0.11090(4) 0.0319(2) Uani 1 1 d .
O1 O 0.52590(17) 0.7337(3) 0.04645(15) 0.0585(7) Uani 1 1 d .
O2 O 0.38565(16) 0.6972(2) -0.01541(12) 0.0476(6) Uani 1 1 d .
O3 O 0.58172(15) 0.5476(2) 0.19521(13) 0.0476(6) Uani 1 1 d .
O4 O 0.48070(14) 0.4050(2) 0.17374(12) 0.0423(6) Uani 1 1 d .
N1 N 0.33980(18) 0.9018(2) 0.08143(14) 0.0349(6) Uani 1 1 d .
C1 C 0.28976(19) 0.7054(3) 0.09161(17) 0.0331(7) Uani 1 1 d .
C2 C 0.35256(19) 0.7830(3) 0.09322(15) 0.0299(7) Uani 1 1 d .
C3 C 0.4392(2) 0.7245(3) 0.11131(18) 0.0329(7) Uani 1 1 d .
C4 C 0.43407(19) 0.5957(3) 0.13222(17) 0.0331(7) Uani 1 1 d .
C5 C 0.3894(2) 1.0050(3) 0.07252(17) 0.0360(7) Uani 1 1 d .
C6 C 0.3500(3) 1.1152(3) 0.0903(2) 0.0549(10) Uani 1 1 d .
H6A H 0.3580 1.1117 0.1402 0.082 Uiso 1 1 calc R
H6B H 0.2908 1.1169 0.0595 0.082 Uiso 1 1 calc R
H6C H 0.3761 1.1865 0.0825 0.082 Uiso 1 1 calc R
C7 C 0.3760(3) 1.0126(4) -0.00540(19) 0.0553(10) Uani 1 1 d .
H7A H 0.4007 0.9435 -0.0175 0.083 Uiso 1 1 calc R
H7B H 0.4019 1.0844 -0.0128 0.083 Uiso 1 1 calc R
H7C H 0.3167 1.0146 -0.0359 0.083 Uiso 1 1 calc R
C8 C 0.4837(2) 0.9989(4) 0.1243(2) 0.0488(9) Uani 1 1 d .
C9 C 0.4570(2) 0.7212(3) 0.04479(18) 0.0398(8) Uani 1 1 d .
C10 C 0.5062(2) 0.5218(3) 0.16956(17) 0.0370(7) Uani 1 1 d .
C11 C 0.5453(2) 0.3255(3) 0.22103(19) 0.0472(9) Uani 1 1 d .
H11A H 0.5217 0.2472 0.2203 0.071 Uiso 1 1 calc R
H11B H 0.5678 0.3567 0.2697 0.071 Uiso 1 1 calc R
H11C H 0.5895 0.3195 0.2046 0.071 Uiso 1 1 calc R
C12 C 0.3969(3) 0.6766(4) -0.0807(2) 0.0711(13) Uani 1 1 d .
H12A H 0.3433 0.6604 -0.1200 0.107 Uiso 1 1 calc R
H12B H 0.4335 0.6089 -0.0740 0.107 Uiso 1 1 calc R
H12C H 0.4213 0.7467 -0.0920 0.107 Uiso 1 1 calc R
C21 C 0.14891(19) 0.8461(3) -0.00428(17) 0.0382(8) Uani 1 1 d .
C22 C 0.1076(2) 0.9521(3) -0.0023(2) 0.0488(9) Uani 1 1 d .
C23 C 0.0816(3) 1.0341(4) -0.0596(2) 0.0627(11) Uani 1 1 d .
C24 C 0.0972(3) 1.0109(4) -0.1185(3) 0.0641(12) Uani 1 1 d .
C25 C 0.1375(2) 0.9065(4) -0.1216(2) 0.0584(11) Uani 1 1 d .
H25 H 0.1481 0.8913 -0.1623 0.070 Uiso 1 1 calc R
C26 C 0.1630(2) 0.8231(4) -0.06561(19) 0.0491(9) Uani 1 1 d .
C31 C 0.1700(2) 0.8047(3) 0.14091(18) 0.0389(8) Uani 1 1 d .
C32 C 0.1071(3) 0.7639(4) 0.1598(2) 0.0493(9) Uani 1 1 d .
C33 C 0.0981(3) 0.8117(4) 0.2184(2) 0.0589(11) Uani 1 1 d .
C34 C 0.1535(3) 0.8993(4) 0.2604(2) 0.0601(11) Uani 1 1 d .
C35 C 0.2176(3) 0.9406(4) 0.2439(2) 0.0548(10) Uani 1 1 d .
C36 C 0.2252(2) 0.8938(3) 0.1846(2) 0.0453(9) Uani 1 1 d .
C41 C 0.31301(19) 0.4916(3) 0.18352(16) 0.0336(7) Uani 1 1 d .
C42 C 0.3013(2) 0.5662(3) 0.23306(17) 0.0363(7) Uani 1 1 d .
C43 C 0.2933(2) 0.5164(3) 0.29166(19) 0.0428(8) Uani 1 1 d .
C44 C 0.2994(2) 0.3935(4) 0.3031(2) 0.0473(9) Uani 1 1 d .
C45 C 0.3126(2) 0.3192(4) 0.2548(2) 0.0493(9) Uani 1 1 d .
C46 C 0.3181(2) 0.3677(3) 0.19464(19) 0.0396(8) Uani 1 1 d .
C51 C 0.2796(2) 0.4592(3) 0.03331(18) 0.0376(7) Uani 1 1 d .
C52 C 0.1950(2) 0.4226(3) 0.0089(2) 0.0496(9) Uani 1 1 d .
C53 C 0.1554(3) 0.3561(4) -0.0548(2) 0.0602(11) Uani 1 1 d .
C54 C 0.1997(3) 0.3258(4) -0.0940(2) 0.0602(11) Uani 1 1 d .
C55 C 0.2831(3) 0.3591(3) -0.0701(2) 0.0516(9) Uani 1 1 d .
C56 C 0.3230(2) 0.4255(3) -0.00685(19) 0.0422(8) Uani 1 1 d .
O5 O 0.0578(3) 0.3193(3) 0.22126(19) 0.0930(11) Uani 1 1 d .
C13 C 0.0326(5) 0.4183(6) 0.1753(3) 0.118(2) Uani 1 1 d .
H13A H 0.0592 0.4902 0.2023 0.141 Uiso 1 1 calc R
H13B H -0.0279 0.4281 0.1574 0.141 Uiso 1 1 calc R
C15 C 0.0775(4) 0.2759(6) 0.1165(3) 0.0833(16) Uani 1 1 d .
C16 C 0.0844(4) 0.2287(5) 0.1875(4) 0.0823(16) Uani 1 1 d .
C14 C 0.0541(5) 0.4048(6) 0.1169(3) 0.115(2) Uani 1 1 d .
H14A H 0.1012 0.4566 0.1226 0.138 Uiso 1 1 calc R
H14B H 0.0068 0.4255 0.0718 0.138 Uiso 1 1 calc R
H1 H 0.284(2) 0.922(3) 0.0673(18) 0.044(10) Uiso 1 1 d .
H3 H 0.485(2) 0.765(3) 0.1494(16) 0.028(8) Uiso 1 1 d .
H8A H 0.508(2) 1.077(4) 0.121(2) 0.058(11) Uiso 1 1 d .
H8B H 0.519(2) 0.933(4) 0.111(2) 0.058(11) Uiso 1 1 d .
H8C H 0.496(3) 0.982(4) 0.174(2) 0.072(13) Uiso 1 1 d .
H22 H 0.098(2) 0.974(4) 0.037(2) 0.055(11) Uiso 1 1 d .
H23 H 0.049(3) 1.109(4) -0.058(2) 0.070(13) Uiso 1 1 d .
H24 H 0.085(3) 1.070(4) -0.154(2) 0.072(13) Uiso 1 1 d .
H26 H 0.190(2) 0.745(4) -0.0661(19) 0.048(10) Uiso 1 1 d .
H32 H 0.074(2) 0.704(3) 0.1321(18) 0.040(10) Uiso 1 1 d .
H33 H 0.054(3) 0.790(4) 0.228(2) 0.064(12) Uiso 1 1 d .
H34 H 0.149(2) 0.931(3) 0.300(2) 0.045(10) Uiso 1 1 d .
H35 H 0.257(3) 1.001(4) 0.272(2) 0.068(13) Uiso 1 1 d .
H36 H 0.270(2) 0.920(3) 0.1762(18) 0.050(10) Uiso 1 1 d .
H42 H 0.297(2) 0.651(3) 0.2253(18) 0.043(9) Uiso 1 1 d .
H43 H 0.285(2) 0.567(3) 0.3254(19) 0.049(10) Uiso 1 1 d .
H44 H 0.296(2) 0.361(3) 0.346(2) 0.054(10) Uiso 1 1 d .
H45 H 0.319(2) 0.234(3) 0.2645(18) 0.043(9) Uiso 1 1 d .
H46 H 0.324(2) 0.316(3) 0.1614(18) 0.041(9) Uiso 1 1 d .
H52 H 0.165(2) 0.445(3) 0.0352(19) 0.044(10) Uiso 1 1 d .
H53 H 0.098(3) 0.341(5) -0.070(2) 0.088(15) Uiso 1 1 d .
H54 H 0.170(2) 0.281(3) -0.137(2) 0.047(10) Uiso 1 1 d .
H55 H 0.316(3) 0.336(4) -0.098(2) 0.071(13) Uiso 1 1 d .
H56 H 0.384(2) 0.450(3) 0.0125(17) 0.037(9) Uiso 1 1 d .
H15A H 0.038(4) 0.240(6) 0.074(3) 0.13(2) Uiso 1 1 d .
H15B H 0.132(4) 0.267(5) 0.114(3) 0.12(2) Uiso 1 1 d .
H16A H 0.050(4) 0.162(7) 0.189(3) 0.15(3) Uiso 1 1 d .
H16B H 0.142(4) 0.219(5) 0.223(3) 0.107(19) Uiso 1 1 d .

loop_
_atom_site_aniso_label
_atom_site_aniso_U_11
_atom_site_aniso_U_22
_atom_site_aniso_U_33
_atom_site_aniso_U_23
_atom_site_aniso_U_13
_atom_site_aniso_U_12
P1 0.0317(5) 0.0353(5) 0.0477(5) 0.0029(4) 0.0203(4) 0.0002(4)
P2 0.0349(5) 0.0271(4) 0.0392(5) -0.0001(3) 0.0208(4) 0.0002(3)
O1 0.0531(16) 0.0697(19) 0.0719(17) -0.0019(14) 0.0451(14) -0.0051(13)
O2 0.0594(16) 0.0535(15) 0.0404(13) -0.0060(11) 0.0311(12) -0.0085(12)
O3 0.0344(13) 0.0413(14) 0.0636(16) 0.0008(11) 0.0167(12) 0.0011(11)
O4 0.0419(13) 0.0293(12) 0.0551(14) 0.0056(10) 0.0196(11) 0.0059(10)
N1 0.0327(15) 0.0280(14) 0.0492(16) 0.0019(12) 0.0223(13) -0.0014(12)
C1 0.0326(16) 0.0283(16) 0.0466(18) -0.0014(13) 0.0247(14) -0.0019(13)
C2 0.0371(17) 0.0253(16) 0.0333(16) -0.0007(12) 0.0206(14) 0.0008(13)
C3 0.0334(17) 0.0308(17) 0.0405(18) -0.0036(14) 0.0213(15) -0.0037(14)
C4 0.0334(16) 0.0274(16) 0.0451(18) 0.0037(13) 0.0231(14) 0.0018(13)
C5 0.0431(19) 0.0298(17) 0.0397(17) 0.0017(13) 0.0217(15) -0.0045(14)
C6 0.061(2) 0.0305(19) 0.085(3) 0.0039(19) 0.043(2) 0.0039(18)
C7 0.072(3) 0.053(2) 0.049(2) 0.0048(18) 0.034(2) -0.013(2)
C8 0.046(2) 0.037(2) 0.062(3) 0.0050(18) 0.0211(19) -0.0069(18)
C9 0.047(2) 0.0365(19) 0.0453(19) -0.0024(15) 0.0291(17) -0.0010(16)
C10 0.0404(19) 0.0364(18) 0.0390(17) -0.0031(14) 0.0213(15) -0.0010(15)
C11 0.059(2) 0.041(2) 0.049(2) 0.0097(16) 0.0301(18) 0.0161(18)
C12 0.101(4) 0.081(3) 0.052(2) -0.013(2) 0.053(3) -0.016(3)
C21 0.0292(17) 0.0404(19) 0.0451(19) 0.0033(15) 0.0154(15) -0.0006(14)
C22 0.050(2) 0.048(2) 0.051(2) 0.0076(17) 0.0231(19) 0.0060(18)
C23 0.065(3) 0.052(3) 0.070(3) 0.017(2) 0.027(2) 0.013(2)
C24 0.060(3) 0.062(3) 0.064(3) 0.024(2) 0.020(2) 0.001(2)
C25 0.048(2) 0.078(3) 0.047(2) 0.011(2) 0.0182(18) -0.008(2)
C26 0.042(2) 0.057(3) 0.047(2) 0.0034(18) 0.0175(17) 0.0010(18)
C31 0.0373(18) 0.0394(19) 0.0475(19) 0.0096(15) 0.0252(16) 0.0064(15)
C32 0.048(2) 0.053(2) 0.058(2) 0.0082(19) 0.033(2) 0.0036(19)
C33 0.052(2) 0.071(3) 0.070(3) 0.017(2) 0.041(2) 0.012(2)
C34 0.069(3) 0.073(3) 0.052(2) 0.005(2) 0.039(2) 0.023(2)
C35 0.060(3) 0.054(2) 0.063(2) 0.001(2) 0.038(2) 0.006(2)
C36 0.046(2) 0.043(2) 0.056(2) 0.0028(17) 0.0306(19) 0.0029(17)
C41 0.0322(17) 0.0347(17) 0.0369(17) -0.0004(13) 0.0173(14) -0.0021(14)
C42 0.0373(18) 0.0350(19) 0.0406(18) -0.0004(14) 0.0203(15) -0.0007(15)
C43 0.047(2) 0.046(2) 0.0421(19) 0.0004(16) 0.0251(17) 0.0030(17)
C44 0.050(2) 0.054(2) 0.044(2) 0.0104(18) 0.0261(18) -0.0053(18)
C45 0.051(2) 0.038(2) 0.063(2) 0.0112(18) 0.0287(19) 0.0005(17)
C46 0.046(2) 0.0286(17) 0.051(2) 0.0022(15) 0.0265(17) 0.0016(15)
C51 0.0442(19) 0.0265(16) 0.0473(19) -0.0008(14) 0.0241(16) -0.0017(14)
C52 0.048(2) 0.042(2) 0.064(2) -0.0127(18) 0.030(2) -0.0064(17)
C53 0.048(2) 0.055(3) 0.073(3) -0.020(2) 0.021(2) -0.012(2)
C54 0.072(3) 0.050(2) 0.050(2) -0.0192(19) 0.017(2) -0.003(2)
C55 0.063(3) 0.043(2) 0.054(2) -0.0122(17) 0.029(2) -0.0037(19)
C56 0.048(2) 0.0338(18) 0.051(2) -0.0054(15) 0.0263(18) 0.0019(16)
O5 0.124(3) 0.090(3) 0.094(2) 0.014(2) 0.074(2) 0.016(2)
C13 0.163(7) 0.110(5) 0.121(5) 0.031(4) 0.099(5) 0.045(5)
C15 0.062(3) 0.117(5) 0.077(4) -0.024(3) 0.035(3) -0.014(3)
C16 0.070(4) 0.073(4) 0.113(5) -0.005(3) 0.047(4) -0.014(3)
C14 0.179(7) 0.092(4) 0.103(4) -0.011(3) 0.089(5) -0.014(4)

loop_
_atom_type_symbol
_atom_type_description
_atom_type_scat_dispersion_real
_atom_type_scat_dispersion_imag
_atom_type_scat_source
C C 0.0181 0.0091 'International Tables Vol C Tables 4.2.6.8 and 6.1.1.4'
H H 0.0000 0.0000 'International Tables Vol C Tables 4.2.6.8 and 6.1.1.4'
N N 0.0311 0.0180 'International Tables Vol C Tables 4.2.6.8 and 6.1.1.4'
O O 0.0492 0.0322 'International Tables Vol C Tables 4.2.6.8 and 6.1.1.4'
P P 0.2955 0.4335 'International Tables Vol C Tables 4.2.6.8 and 6.1.1.4'

loop_
_geom_angle_atom_site_label_1
_geom_angle_atom_site_label_2
_geom_angle_atom_site_label_3
_geom_angle
C31 P1 C1 105.20(14)
C31 P1 C21 102.90(15)
C1 P1 C21 104.04(14)
C4 P2 C1 96.61(14)
C4 P2 C41 114.76(15)
C1 P2 C41 111.61(14)
C4 P2 C51 117.14(15)
C1 P2 C51 110.99(15)
C41 P2 C51 105.69(14)
C9 O2 C12 115.6(3)
C10 O4 C11 115.6(3)
C2 N1 C5 135.6(3)
C2 N1 H1 112(2)
C5 N1 H1 111(2)
C2 C1 P2 109.0(2)
C2 C1 P1 131.6(2)
P2 C1 P1 118.99(17)
N1 C2 C1 122.4(3)
N1 C2 C3 122.0(3)
C1 C2 C3 115.6(3)
C9 C3 C4 106.7(3)
C9 C3 C2 110.2(3)
C4 C3 C2 107.5(2)
C9 C3 H3 108.5(18)
C4 C3 H3 110.5(18)
C2 C3 H3 113.3(18)
C10 C4 C3 123.5(3)
C10 C4 P2 126.3(2)
C3 C4 P2 110.0(2)
N1 C5 C7 109.0(3)
N1 C5 C6 104.3(3)
C7 C5 C6 108.4(3)
N1 C5 C8 113.2(3)
C7 C5 C8 111.9(3)
C6 C5 C8 109.6(3)
C5 C6 H6A 109.5
C5 C6 H6B 109.5
H6A C6 H6B 109.5
C5 C6 H6C 109.5
H6A C6 H6C 109.5
H6B C6 H6C 109.5
C5 C7 H7A 109.5
C5 C7 H7B 109.5
H7A C7 H7B 109.5
C5 C7 H7C 109.5
H7A C7 H7C 109.5
H7B C7 H7C 109.5
C5 C8 H8A 107(2)
C5 C8 H8B 115(2)
H8A C8 H8B 107(3)
C5 C8 H8C 115(3)
H8A C8 H8C 109(4)
H8B C8 H8C 103(3)
O1 C9 O2 125.8(3)
O1 C9 C3 123.5(3)
O2 C9 C3 110.7(3)
O3 C10 O4 120.5(3)
O3 C10 C4 130.0(3)
O4 C10 C4 109.6(3)
O4 C11 H11A 109.5
O4 C11 H11B 109.5
H11A C11 H11B 109.5
O4 C11 H11C 109.5
H11A C11 H11C 109.5
H11B C11 H11C 109.5
O2 C12 H12A 109.5
O2 C12 H12B 109.5
H12A C12 H12B 109.5
O2 C12 H12C 109.5
H12A C12 H12C 109.5
H12B C12 H12C 109.5
C26 C21 C22 118.0(3)
C26 C21 P1 117.5(3)
C22 C21 P1 124.2(3)
C21 C22 C23 121.5(4)
C21 C22 H22 122(3)
C23 C22 H22 116(3)
C24 C23 C22 119.6(4)
C24 C23 H23 120(2)
C22 C23 H23 120(2)
C23 C24 C25 119.7(4)
C23 C24 H24 119(3)
C25 C24 H24 121(3)
C24 C25 C26 121.7(4)
C24 C25 H25 119.1
C26 C25 H25 119.1
C21 C26 C25 119.4(4)
C21 C26 H26 116(2)
C25 C26 H26 125(2)
C32 C31 C36 118.3(3)
C32 C31 P1 115.3(3)
C36 C31 P1 126.3(2)
C33 C32 C31 120.3(4)
C33 C32 H32 123(2)
C31 C32 H32 116(2)
C32 C33 C34 120.1(4)
C32 C33 H33 120(3)
C34 C33 H33 120(3)
C35 C34 C33 121.2(4)
C35 C34 H34 117(2)
C33 C34 H34 122(2)
C36 C35 C34 118.2(4)
C36 C35 H35 118(3)
C34 C35 H35 124(3)
C35 C36 C31 121.9(4)
C35 C36 H36 116(2)
C31 C36 H36 122(2)
C42 C41 C46 119.7(3)
C42 C41 P2 118.8(2)
C46 C41 P2 121.3(2)
C43 C42 C41 119.1(3)
C43 C42 H42 121(2)
C41 C42 H42 120(2)
C42 C43 C44 121.1(3)
C42 C43 H43 120(2)
C44 C43 H43 119(2)
C45 C44 C43 120.1(3)
C45 C44 H44 120(2)
C43 C44 H44 119(2)
C44 C45 C46 119.4(4)
C44 C45 H45 119(2)
C46 C45 H45 122(2)
C45 C46 C41 120.6(3)
C45 C46 H46 118(2)
C41 C46 H46 121(2)
C56 C51 C52 118.1(3)
C56 C51 P2 118.6(3)
C52 C51 P2 123.2(2)
C53 C52 C51 121.5(4)
C53 C52 H52 120(2)
C51 C52 H52 119(2)
C54 C53 C52 119.1(4)
C54 C53 H53 123(3)
C52 C53 H53 117(3)
C53 C54 C55 120.1(4)
C53 C54 H54 116(2)
C55 C54 H54 124(2)
C54 C55 C56 121.2(4)
C54 C55 H55 120(2)
C56 C55 H55 119(2)
C51 C56 C55 120.0(4)
C51 C56 H56 116.8(18)
C55 C56 H56 123.1(18)
C13 O5 C16 108.7(4)
O5 C13 C14 111.2(5)
O5 C13 H13A 109.4
C14 C13 H13A 109.4
O5 C13 H13B 109.4
C14 C13 H13B 109.4
H13A C13 H13B 108.0
C16 C15 C14 104.2(5)
C16 C15 H15A 118(4)
C14 C15 H15A 108(4)
C16 C15 H15B 109(4)
C14 C15 H15B 112(4)
H15A C15 H15B 106(5)
O5 C16 C15 107.9(5)
O5 C16 H16A 102(4)
C15 C16 H16A 120(4)
O5 C16 H16B 100(3)
C15 C16 H16B 114(3)
H16A C16 H16B 111(5)
C13 C14 C15 106.3(5)
C13 C14 H14A 110.5
C15 C14 H14A 110.5
C13 C14 H14B 110.5
C15 C14 H14B 110.5
H14A C14 H14B 108.7

loop_
_geom_bond_atom_site_label_1
_geom_bond_atom_site_label_2
_geom_bond_distance
P1 C31 1.803(3)
P1 C1 1.825(3)
P1 C21 1.828(3)
P2 C4 1.719(3)
P2 C1 1.770(3)
P2 C41 1.782(3)
P2 C51 1.815(3)
O1 C9 1.196(4)
O2 C9 1.359(4)
O2 C12 1.431(4)
O3 C10 1.233(4)
O4 C10 1.386(4)
O4 C11 1.439(4)
N1 C2 1.344(4)
N1 C5 1.491(4)
N1 H1 0.92(4)
C1 C2 1.384(4)
C2 C3 1.544(4)
C3 C9 1.501(4)
C3 C4 1.505(4)
C3 H3 0.96(3)
C4 C10 1.429(5)
C5 C7 1.496(4)
C5 C6 1.519(5)
C5 C8 1.542(5)
C6 H6A 0.9600
C6 H6B 0.9600
C6 H6C 0.9600
C7 H7A 0.9600
C7 H7B 0.9600
C7 H7C 0.9600
C8 H8A 0.97(4)
C8 H8B 1.06(4)
C8 H8C 0.96(4)
C11 H11A 0.9600
C11 H11B 0.9600
C11 H11C 0.9600
C12 H12A 0.9600
C12 H12B 0.9600
C12 H12C 0.9600
C21 C26 1.384(5)
C21 C22 1.390(5)
C22 C23 1.394(5)
C22 H22 0.91(4)
C23 C24 1.352(6)
C23 H23 1.02(4)
C24 C25 1.371(6)
C24 H24 0.93(5)
C25 C26 1.385(5)
C25 H25 0.9300
C26 H26 0.99(4)
C31 C32 1.379(5)
C31 C36 1.409(5)
C32 C33 1.365(6)
C32 H32 0.91(4)
C33 C34 1.386(6)
C33 H33 0.90(4)
C34 C35 1.373(6)
C34 H34 0.90(4)
C35 C36 1.363(5)
C35 H35 0.96(5)
C36 H36 0.91(4)
C41 C42 1.379(4)
C41 C46 1.392(5)
C42 C43 1.366(5)
C42 H42 0.95(4)
C43 C44 1.381(5)
C43 H43 0.94(4)
C44 C45 1.369(5)
C44 H44 0.96(4)
C45 C46 1.369(5)
C45 H45 0.97(4)
C46 H46 0.92(3)
C51 C56 1.373(4)
C51 C52 1.408(5)
C52 C53 1.394(5)
C52 H52 0.92(4)
C53 C54 1.359(6)
C53 H53 0.93(5)
C54 C55 1.380(6)
C54 H54 0.95(4)
C55 C56 1.387(5)
C55 H55 1.00(4)
C56 H56 1.00(3)
O5 C13 1.387(7)
O5 C16 1.399(6)
C13 C14 1.388(7)
C13 H13A 0.9700
C13 H13B 0.9700
C15 C16 1.486(8)
C15 C14 1.490(9)
C15 H15A 0.93(6)
C15 H15B 0.97(7)
C16 H16A 0.96(8)
C16 H16B 0.97(6)
C14 H14A 0.9700
C14 H14B 0.9700

loop_
_geom_torsion_atom_site_label_1
_geom_torsion_atom_site_label_2
_geom_torsion_atom_site_label_3
_geom_torsion_atom_site_label_4
_geom_torsion
C4 P2 C1 C2 6.8(2)
C41 P2 C1 C2 126.7(2)
C51 P2 C1 C2 -115.6(2)
C4 P2 C1 P1 -179.35(18)
C41 P2 C1 P1 -59.4(2)
C51 P2 C1 P1 58.2(2)
C31 P1 C1 C2 -77.9(3)
C21 P1 C1 C2 30.0(3)
C31 P1 C1 P2 109.90(19)
C21 P1 C1 P2 -142.26(18)
C5 N1 C2 C1 -173.0(3)
C5 N1 C2 C3 8.5(5)
P2 C1 C2 N1 -179.1(2)
P1 C1 C2 N1 8.0(5)
P2 C1 C2 C3 -0.5(3)
P1 C1 C2 C3 -173.4(2)
N1 C2 C3 C9 -72.7(4)
C1 C2 C3 C9 108.7(3)
N1 C2 C3 C4 171.4(3)
C1 C2 C3 C4 -7.2(4)
C9 C3 C4 C10 78.1(4)
C2 C3 C4 C10 -163.8(3)
C9 C3 C4 P2 -106.5(3)
C2 C3 C4 P2 11.7(3)
C1 P2 C4 C10 164.3(3)
C41 P2 C4 C10 46.8(3)
C51 P2 C4 C10 -78.1(3)
C1 P2 C4 C3 -11.0(2)
C41 P2 C4 C3 -128.5(2)
C51 P2 C4 C3 106.7(2)
C2 N1 C5 C7 85.8(4)
C2 N1 C5 C6 -158.6(4)
C2 N1 C5 C8 -39.4(5)
C12 O2 C9 O1 4.9(5)
C12 O2 C9 C3 -172.3(3)
C4 C3 C9 O1 -98.6(4)
C2 C3 C9 O1 145.0(3)
C4 C3 C9 O2 78.7(3)
C2 C3 C9 O2 -37.7(4)
C11 O4 C10 O3 11.6(4)
C11 O4 C10 C4 -169.3(2)
C3 C4 C10 O3 5.5(5)
P2 C4 C10 O3 -169.1(3)
C3 C4 C10 O4 -173.5(3)
P2 C4 C10 O4 11.9(4)
C31 P1 C21 C26 168.6(3)
C1 P1 C21 C26 59.1(3)
C31 P1 C21 C22 -17.3(3)
C1 P1 C21 C22 -126.9(3)
C26 C21 C22 C23 -0.8(6)
P1 C21 C22 C23 -174.8(3)
C21 C22 C23 C24 -0.3(7)
C22 C23 C24 C25 0.6(7)
C23 C24 C25 C26 0.1(7)
C22 C21 C26 C25 1.5(5)
P1 C21 C26 C25 175.9(3)
C24 C25 C26 C21 -1.2(6)
C1 P1 C31 C32 -137.4(3)
C21 P1 C31 C32 113.9(3)
C1 P1 C31 C36 37.8(3)
C21 P1 C31 C36 -70.8(3)
C36 C31 C32 C33 1.5(6)
P1 C31 C32 C33 177.2(3)
C31 C32 C33 C34 -1.6(6)
C32 C33 C34 C35 0.6(6)
C33 C34 C35 C36 0.5(6)
C34 C35 C36 C31 -0.6(6)
C32 C31 C36 C35 -0.4(5)
P1 C31 C36 C35 -175.6(3)
C4 P2 C41 C42 84.5(3)
C1 P2 C41 C42 -24.1(3)
C51 P2 C41 C42 -144.8(3)
C4 P2 C41 C46 -89.6(3)
C1 P2 C41 C46 161.8(3)
C51 P2 C41 C46 41.0(3)
C46 C41 C42 C43 -1.2(5)
P2 C41 C42 C43 -175.4(3)
C41 C42 C43 C44 2.0(5)
C42 C43 C44 C45 -0.9(6)
C43 C44 C45 C46 -1.1(6)
C44 C45 C46 C41 1.9(5)
C42 C41 C46 C45 -0.8(5)
P2 C41 C46 C45 173.3(3)
C4 P2 C51 C56 -3.7(3)
C1 P2 C51 C56 105.9(3)
C41 P2 C51 C56 -132.9(3)
C4 P2 C51 C52 -178.7(3)
C1 P2 C51 C52 -69.2(3)
C41 P2 C51 C52 52.0(3)
C56 C51 C52 C53 -1.1(6)
P2 C51 C52 C53 174.0(3)
C51 C52 C53 C54 0.1(6)
C52 C53 C54 C55 1.0(7)
C53 C54 C55 C56 -1.2(6)
C52 C51 C56 C55 1.0(5)
P2 C51 C56 C55 -174.4(3)
C54 C55 C56 C51 0.2(6)
C16 O5 C13 C14 -9.8(8)
C13 O5 C16 C15 1.7(7)
C14 C15 C16 O5 6.1(7)
O5 C13 C14 C15 13.5(8)
C16 C15 C14 C13 -11.7(8)
